data_7200872
loop_
_publ_author_name
'Kaiser, Carlos R.'
'Pais, Karla C.'
'de Souza, Marcus V. N.'
'Wardell, James L.'
'Wardell, Solange M. S. V.'
'Tiekink, Edward R. T.'

_publ_section_title
;
 Assessing the persistence of the N--H&#x22EF;N hydrogen bonding leading
 to supramolecular chains in molecules related to the anti-malarial drug,
 chloroquine
;
_journal_coden_ASTM CRECF4
_journal_issue 6
_journal_name_full CrystEngComm
_journal_page_first 1133
_journal_page_last 1140
_journal_paper_doi 10.1039/b823058g
_journal_volume 11
_journal_year 2009
_chemical_formula_moiety 'C13 H15 Cl N2 O'
_chemical_formula_sum 'C13 H15 Cl N2 O'
_chemical_formula_weight 250.72
_space_group_IT_number 14
_symmetry_cell_setting monoclinic
_symmetry_space_group_name_Hall '-P 2ybc'
_symmetry_space_group_name_H-M 'P 1 21/c 1'
_atom_sites_solution_hydrogens geom
_atom_sites_solution_primary direct
_atom_sites_solution_secondary difmap
_audit_creation_method SHELXL-97
_cell_angle_alpha 90
_cell_angle_beta 105.198(2)
_cell_angle_gamma 90
_cell_formula_units_Z 4
_cell_length_a 8.9290(3)
_cell_length_b 15.0394(5)
_cell_length_c 9.2127(2)
_cell_measurement_reflns_used 2797
_cell_measurement_temperature 120(2)
_cell_measurement_theta_max 27.5
_cell_measurement_theta_min 2.9
_cell_volume 1193.88(6)
_computing_cell_refinement 'DENZO (Otwinowski & Minor, 1997) & COLLECT (Hooft, R.W.W., 1998)'
_computing_data_collection 'COLLECT (Hooft, R.W.W., 1998)'
_computing_data_reduction 'DENZO (Otwinowski & Minor, 1997) & COLLECT (Hooft, R.W.W., 1998)'
_computing_molecular_graphics 'ORTEPII (Johnson, 1976) and DIAMOND (Crystal Impact, 2006'
_computing_publication_material SHELXL97
_computing_structure_refinement 'SHELXL97 (Sheldrick, 1997)'
_computing_structure_solution 'SHELXS97 (Sheldrick, 1997)'
_diffrn_ambient_temperature 120(2)
_diffrn_detector_area_resol_mean 9.091
_diffrn_measured_fraction_theta_full 0.997
_diffrn_measured_fraction_theta_max 0.997
_diffrn_measurement_device_type 'Bruker-Nonius 95mm CCD camera on \k-goniostat'
_diffrn_measurement_method '\f & \w scans'
_diffrn_radiation_monochromator graphite
_diffrn_radiation_source 'Bruker-Nonius FR591 rotating anode'
_diffrn_radiation_type MoK\a
_diffrn_radiation_wavelength 0.71070
_diffrn_reflns_av_R_equivalents 0.039
_diffrn_reflns_av_sigmaI/netI 0.028
_diffrn_reflns_limit_h_max 11
_diffrn_reflns_limit_h_min -11
_diffrn_reflns_limit_k_max 19
_diffrn_reflns_limit_k_min -19
_diffrn_reflns_limit_l_max 11
_diffrn_reflns_limit_l_min -11
_diffrn_reflns_number 14685
_diffrn_reflns_theta_full 27.5
_diffrn_reflns_theta_max 27.5
_diffrn_reflns_theta_min 3.1
_diffrn_standards_decay_% 0
_diffrn_standards_number 0
_exptl_absorpt_coefficient_mu 0.304
_exptl_absorpt_correction_T_max 1
_exptl_absorpt_correction_T_min 0.788
_exptl_absorpt_correction_type multi-scan
_exptl_absorpt_process_details 'SADABS V2.10 (Sheldrick, 2003)'
_exptl_crystal_colour colourless
_exptl_crystal_density_diffrn 1.395
_exptl_crystal_density_method 'not measured'
_exptl_crystal_description block
_exptl_crystal_F_000 528
_exptl_crystal_size_max 0.55
_exptl_crystal_size_mid 0.46
_exptl_crystal_size_min 0.14
_refine_diff_density_max 0.52
_refine_diff_density_min -0.24
_refine_diff_density_rms 0.052
_refine_ls_extinction_method none
_refine_ls_goodness_of_fit_ref 1.06
_refine_ls_hydrogen_treatment constr
_refine_ls_matrix_type full
_refine_ls_number_parameters 160
_refine_ls_number_reflns 2722
_refine_ls_number_restraints 2
_refine_ls_restrained_S_all 1.06
_refine_ls_R_factor_all 0.044
_refine_ls_R_factor_gt 0.036
_refine_ls_shift/su_max 0.001
_refine_ls_shift/su_mean 0.000
_refine_ls_structure_factor_coef Fsqd
_refine_ls_weighting_details 'calc w=1/[\s^2^(Fo^2^)+(0.0321P)^2^+0.9182P] where P=(Fo^2^+2Fc^2^)/3'
_refine_ls_weighting_scheme calc
_refine_ls_wR_factor_gt 0.086
_refine_ls_wR_factor_ref 0.090
_reflns_number_gt 2403
_reflns_number_total 2722
_reflns_threshold_expression I>2\s(I)
_cod_data_source_file B823058G.txt
_cod_data_source_block racemic
_cod_depositor_comments
;
 Replaced the incorrect bibliographical reference to the original
 publication with a proper one.
 
 Antanas Vaitkus,
 2019-09-17 
;
_cod_original_sg_symbol_Hall '-P 2ybc '
_cod_original_sg_symbol_H-M 'P 21/c'
_cod_database_code 7200872

loop_
_symmetry_equiv_pos_as_xyz
'x, y, z'
'-x, y+1/2, -z+1/2'
'-x, -y, -z'
'x, -y-1/2, z-1/2'

loop_
_atom_site_label
_atom_site_type_symbol
_atom_site_fract_x
_atom_site_fract_y
_atom_site_fract_z
_atom_site_U_iso_or_equiv
_atom_site_adp_type
_atom_site_occupancy
_atom_site_symmetry_multiplicity
_atom_site_calc_flag
_atom_site_refinement_flags
_atom_site_disorder_assembly
_atom_site_disorder_group
Cl1 Cl -0.12317(4) 0.57665(3) 0.08343(4) 0.02147(12) Uani 1 1 d . . .
O1 O 0.53589(12) 0.14003(7) 0.88664(12) 0.0190(2) Uani 1 1 d D . .
H1O H 0.6315 0.1511 0.9121 0.029 Uiso 1 1 d D . .
N1 N -0.14597(14) 0.33202(9) 0.45916(14) 0.0174(3) Uani 1 1 d . . .
N2 N 0.34189(14) 0.31236(9) 0.60869(14) 0.0187(3) Uani 1 1 d D . .
H2N H 0.3953 0.3375 0.5520 0.022 Uiso 1 1 d D . .
C1 C -0.07401(18) 0.27812(10) 0.56941(17) 0.0182(3) Uani 1 1 d . . .
H1 H -0.1374 0.2427 0.6148 0.022 Uiso 1 1 calc R . .
C2 C 0.08618(17) 0.26873(10) 0.62469(16) 0.0167(3) Uani 1 1 d . . .
H2 H 0.1277 0.2280 0.7038 0.020 Uiso 1 1 calc R . .
C3 C 0.18478(16) 0.31932(10) 0.56345(16) 0.0140(3) Uani 1 1 d . . .
C4 C 0.11285(16) 0.38219(9) 0.44795(15) 0.0131(3) Uani 1 1 d . . .
C5 C 0.19864(17) 0.44408(10) 0.38554(17) 0.0164(3) Uani 1 1 d . . .
H5 H 0.3087 0.4446 0.4199 0.020 Uiso 1 1 calc R . .
C6 C 0.12585(18) 0.50299(10) 0.27686(17) 0.0176(3) Uani 1 1 d . . .
H6 H 0.1848 0.5443 0.2366 0.021 Uiso 1 1 calc R . .
C7 C -0.03687(17) 0.50198(10) 0.22506(16) 0.0156(3) Uani 1 1 d . . .
C8 C -0.12511(17) 0.44530(10) 0.28400(16) 0.0161(3) Uani 1 1 d . . .
H8 H -0.2350 0.4464 0.2483 0.019 Uiso 1 1 calc R . .
C9 C -0.05184(16) 0.38477(9) 0.39882(16) 0.0138(3) Uani 1 1 d . . .
C10 C 0.42806(17) 0.27641(10) 0.75468(17) 0.0180(3) Uani 1 1 d . . .
H10 H 0.3598 0.2805 0.8248 0.022 Uiso 1 1 calc R . .
C11 C 0.46973(17) 0.17824(10) 0.74232(17) 0.0183(3) Uani 1 1 d . . .
H11A H 0.3751 0.1448 0.6914 0.022 Uiso 1 1 calc R . .
H11B H 0.5445 0.1732 0.6802 0.022 Uiso 1 1 calc R . .
C12 C 0.57109(18) 0.33371(11) 0.81834(18) 0.0209(3) Uani 1 1 d . . .
H12A H 0.6318 0.3073 0.9142 0.025 Uiso 1 1 calc R . .
H12B H 0.6371 0.3331 0.7472 0.025 Uiso 1 1 calc R . .
C13 C 0.5320(2) 0.42974(11) 0.8465(2) 0.0267(4) Uani 1 1 d . . .
H13A H 0.6282 0.4632 0.8867 0.040 Uiso 1 1 calc R . .
H13B H 0.4692 0.4311 0.9191 0.040 Uiso 1 1 calc R . .
H13C H 0.4736 0.4567 0.7517 0.040 Uiso 1 1 calc R . .

loop_
_atom_site_aniso_label
_atom_site_aniso_U_11
_atom_site_aniso_U_22
_atom_site_aniso_U_33
_atom_site_aniso_U_23
_atom_site_aniso_U_13
_atom_site_aniso_U_12
Cl1 0.0244(2) 0.0218(2) 0.01700(19) 0.00545(14) 0.00335(14) 0.00454(15)
O1 0.0114(5) 0.0216(6) 0.0222(6) 0.0045(4) 0.0010(4) 0.0005(4)
N1 0.0130(6) 0.0177(6) 0.0206(6) 0.0018(5) 0.0030(5) -0.0015(5)
N2 0.0112(6) 0.0253(7) 0.0179(6) 0.0058(5) 0.0007(5) -0.0002(5)
C1 0.0163(7) 0.0172(7) 0.0213(7) 0.0019(6) 0.0051(6) -0.0027(6)
C2 0.0176(7) 0.0160(7) 0.0156(7) 0.0019(5) 0.0025(5) 0.0002(6)
C3 0.0127(7) 0.0144(7) 0.0135(6) -0.0033(5) 0.0011(5) -0.0003(5)
C4 0.0136(7) 0.0134(7) 0.0117(6) -0.0030(5) 0.0025(5) 0.0001(5)
C5 0.0136(7) 0.0188(7) 0.0170(7) -0.0012(6) 0.0045(5) -0.0008(6)
C6 0.0181(7) 0.0180(7) 0.0180(7) 0.0007(6) 0.0068(6) -0.0012(6)
C7 0.0200(7) 0.0143(7) 0.0119(6) 0.0001(5) 0.0031(5) 0.0040(6)
C8 0.0133(7) 0.0173(7) 0.0162(7) -0.0017(6) 0.0012(5) 0.0007(6)
C9 0.0133(7) 0.0138(7) 0.0139(7) -0.0030(5) 0.0028(5) -0.0009(5)
C10 0.0142(7) 0.0197(8) 0.0172(7) 0.0014(6) -0.0012(5) -0.0001(6)
C11 0.0158(7) 0.0196(8) 0.0176(7) -0.0002(6) 0.0011(6) 0.0017(6)
C12 0.0160(7) 0.0212(8) 0.0240(8) -0.0017(6) 0.0027(6) 0.0005(6)
C13 0.0228(8) 0.0211(8) 0.0362(10) -0.0067(7) 0.0077(7) -0.0016(7)

loop_
_atom_type_symbol
_atom_type_description
_atom_type_scat_dispersion_real
_atom_type_scat_dispersion_imag
_atom_type_scat_source
C C 0.0033 0.0016 'International Tables Vol C Tables 4.2.6.8 and 6.1.1.4'
H H 0.0000 0.0000 'International Tables Vol C Tables 4.2.6.8 and 6.1.1.4'
Cl Cl 0.1484 0.1585 'International Tables Vol C Tables 4.2.6.8 and 6.1.1.4'
N N 0.0061 0.0033 'International Tables Vol C Tables 4.2.6.8 and 6.1.1.4'
O O 0.0106 0.0060 'International Tables Vol C Tables 4.2.6.8 and 6.1.1.4'

loop_
_geom_angle_atom_site_label_1
_geom_angle_atom_site_label_2
_geom_angle_atom_site_label_3
_geom_angle
_geom_angle_site_symmetry_1
_geom_angle_site_symmetry_3
_geom_angle_publ_flag
C11 O1 H1O 108.8 . . ?
C1 N1 C9 115.95(13) . . ?
C3 N2 C10 124.13(13) . . ?
C3 N2 H2N 117.5 . . ?
C10 N2 H2N 117.9 . . ?
N1 C1 C2 125.90(14) . . ?
N1 C1 H1 117.1 . . ?
C2 C1 H1 117.1 . . ?
C3 C2 C1 119.64(14) . . ?
C3 C2 H2 120.2 . . ?
C1 C2 H2 120.2 . . ?
N2 C3 C2 123.10(13) . . ?
N2 C3 C4 120.08(13) . . ?
C2 C3 C4 116.82(13) . . ?
C5 C4 C9 118.45(13) . . ?
C5 C4 C3 123.05(13) . . ?
C9 C4 C3 118.45(13) . . ?
C6 C5 C4 121.21(14) . . ?
C6 C5 H5 119.4 . . ?
C4 C5 H5 119.4 . . ?
C5 C6 C7 119.50(14) . . ?
C5 C6 H6 120.2 . . ?
C7 C6 H6 120.2 . . ?
C8 C7 C6 121.62(14) . . ?
C8 C7 Cl1 120.82(12) . . ?
C6 C7 Cl1 117.55(11) . . ?
C7 C8 C9 119.70(13) . . ?
C7 C8 H8 120.2 . . ?
C9 C8 H8 120.2 . . ?
N1 C9 C8 117.42(13) . . ?
N1 C9 C4 123.14(13) . . ?
C8 C9 C4 119.43(13) . . ?
N2 C10 C12 109.24(13) . . ?
N2 C10 C11 111.46(12) . . ?
C12 C10 C11 112.18(12) . . ?
N2 C10 H10 107.9 . . ?
C12 C10 H10 107.9 . . ?
C11 C10 H10 107.9 . . ?
O1 C11 C10 111.57(12) . . ?
O1 C11 H11A 109.3 . . ?
C10 C11 H11A 109.3 . . ?
O1 C11 H11B 109.3 . . ?
C10 C11 H11B 109.3 . . ?
H11A C11 H11B 108.0 . . ?
C13 C12 C10 113.27(13) . . ?
C13 C12 H12A 108.9 . . ?
C10 C12 H12A 108.9 . . ?
C13 C12 H12B 108.9 . . ?
C10 C12 H12B 108.9 . . ?
H12A C12 H12B 107.7 . . ?
C12 C13 H13A 109.5 . . ?
C12 C13 H13B 109.5 . . ?
H13A C13 H13B 109.5 . . ?
C12 C13 H13C 109.5 . . ?
H13A C13 H13C 109.5 . . ?
H13B C13 H13C 109.5 . . ?

loop_
_geom_bond_atom_site_label_1
_geom_bond_atom_site_label_2
_geom_bond_distance
_geom_bond_site_symmetry_2
_geom_bond_publ_flag
Cl1 C7 1.7408(15) . ?
O1 C11 1.4266(18) . ?
O1 H1O 0.8400 . ?
N1 C1 1.3265(19) . ?
N1 C9 1.3747(19) . ?
N2 C3 1.3587(19) . ?
N2 C10 1.4666(18) . ?
N2 H2N 0.8799 . ?
C1 C2 1.394(2) . ?
C1 H1 0.9500 . ?
C2 C3 1.390(2) . ?
C2 H2 0.9500 . ?
C3 C4 1.442(2) . ?
C4 C5 1.419(2) . ?
C4 C9 1.4212(19) . ?
C5 C6 1.367(2) . ?
C5 H5 0.9500 . ?
C6 C7 1.405(2) . ?
C6 H6 0.9500 . ?
C7 C8 1.366(2) . ?
C8 C9 1.419(2) . ?
C8 H8 0.9500 . ?
C10 C12 1.525(2) . ?
C10 C11 1.534(2) . ?
C10 H10 1.0000 . ?
C11 H11A 0.9900 . ?
C11 H11B 0.9900 . ?
C12 C13 1.524(2) . ?
C12 H12A 0.9900 . ?
C12 H12B 0.9900 . ?
C13 H13A 0.9800 . ?
C13 H13B 0.9800 . ?
C13 H13C 0.9800 . ?

loop_
_geom_torsion_atom_site_label_1
_geom_torsion_atom_site_label_2
_geom_torsion_atom_site_label_3
_geom_torsion_atom_site_label_4
_geom_torsion
_geom_torsion_site_symmetry_1
_geom_torsion_site_symmetry_2
_geom_torsion_site_symmetry_3
_geom_torsion_site_symmetry_4
_geom_torsion_publ_flag
C9 N1 C1 C2 -2.2(2) . . . . ?
N1 C1 C2 C3 0.5(2) . . . . ?
C10 N2 C3 C2 -21.7(2) . . . . ?
C10 N2 C3 C4 157.59(14) . . . . ?
C1 C2 C3 N2 -178.33(14) . . . . ?
C1 C2 C3 C4 2.4(2) . . . . ?
N2 C3 C4 C5 -5.5(2) . . . . ?
C2 C3 C4 C5 173.80(14) . . . . ?
N2 C3 C4 C9 177.22(13) . . . . ?
C2 C3 C4 C9 -3.50(19) . . . . ?
C9 C4 C5 C6 -2.3(2) . . . . ?
C3 C4 C5 C6 -179.56(14) . . . . ?
C4 C5 C6 C7 -0.4(2) . . . . ?
C5 C6 C7 C8 2.1(2) . . . . ?
C5 C6 C7 Cl1 -178.51(11) . . . . ?
C6 C7 C8 C9 -0.9(2) . . . . ?
Cl1 C7 C8 C9 179.67(11) . . . . ?
C1 N1 C9 C8 -178.00(13) . . . . ?
C1 N1 C9 C4 0.8(2) . . . . ?
C7 C8 C9 N1 177.08(13) . . . . ?
C7 C8 C9 C4 -1.8(2) . . . . ?
C5 C4 C9 N1 -175.47(13) . . . . ?
C3 C4 C9 N1 2.0(2) . . . . ?
C5 C4 C9 C8 3.4(2) . . . . ?
C3 C4 C9 C8 -179.22(13) . . . . ?
C3 N2 C10 C12 -138.23(15) . . . . ?
C3 N2 C10 C11 97.24(17) . . . . ?
N2 C10 C11 O1 -172.58(12) . . . . ?
C12 C10 C11 O1 64.56(16) . . . . ?
N2 C10 C12 C13 61.63(18) . . . . ?
C11 C10 C12 C13 -174.26(13) . . . . ?

loop_
_cod_related_entry_id
_cod_related_entry_database
_cod_related_entry_code
1 ChemSpider 24690877
